data_2240244
loop_
_publ_author_name
'Fonseca, Alexandra S.'
'Bortoluzzi, Adailton J.'

_publ_section_title
;
 Crystal structure of
 3-[({2-[bis(2-hydroxybenzyl)amino]ethyl}(2-hydroxybenzyl)amino)methyl]-2-hydroxy-5-methylbenzaldehyde
;
_journal_issue 12
_journal_name_full 'Acta Crystallographica Section E'
_journal_page_first 562
_journal_page_last 565
_journal_paper_doi 10.1107/S1600536814024465
_journal_volume 70
_journal_year 2014
_chemical_formula_iupac 'C32 H34 N2 O5'
_chemical_formula_moiety 'C32 H34 N2 O5'
_chemical_formula_sum 'C32 H34 N2 O5'
_chemical_formula_weight 526.61
_chemical_name_systematic
3-[({2-[Bis(2-hydroxybenzyl)amino]ethyl}(2-hydroxybenzyl)amino)methyl]-2-hydroxy-5-methylbenzaldehyde
_space_group_IT_number 2
_symmetry_cell_setting triclinic
_symmetry_space_group_name_Hall '-P 1'
_symmetry_space_group_name_H-M 'P -1'
_atom_sites_solution_hydrogens geom
_atom_sites_solution_primary direct
_atom_sites_solution_secondary difmap
_audit_creation_method SHELXL-97
_cell_angle_alpha 113.549(2)
_cell_angle_beta 98.381(2)
_cell_angle_gamma 99.451(3)
_cell_formula_units_Z 2
_cell_length_a 10.1635(5)
_cell_length_b 11.0440(6)
_cell_length_c 13.5439(7)
_cell_measurement_reflns_used 4159
_cell_measurement_temperature 190(2)
_cell_measurement_theta_max 30.25
_cell_measurement_theta_min 2.35
_cell_volume 1336.64(12)
_computing_cell_refinement
;
SAINT (Bruker, 2009)
;
_computing_data_collection
;
APEX2 (Bruker, 2009)
;
_computing_data_reduction
;
SAINT (Bruker, 2009)
;
_computing_molecular_graphics
;
PLATON (Spek, 2009) and Mercury (Macrae <i>et al.</i>,  2008)
;
_computing_publication_material
;
SHELXL97 (Sheldrick, 2008)
;
_computing_structure_refinement
;
SHELXL97 (Sheldrick, 2008)
;
_computing_structure_solution
;
SHELXS97 (Sheldrick, 2008)
;
_diffrn_ambient_temperature 190(2)
_diffrn_measured_fraction_theta_full 0.989
_diffrn_measured_fraction_theta_max 0.989
_diffrn_measurement_device_type 'Bruker APEXII DUO'
_diffrn_measurement_method '\f and \w scans'
_diffrn_radiation_monochromator graphite
_diffrn_radiation_source 'fine-focus sealed tube'
_diffrn_radiation_type MoK\a
_diffrn_radiation_wavelength 0.71073
_diffrn_reflns_av_R_equivalents 0.0305
_diffrn_reflns_av_sigmaI/netI 0.0524
_diffrn_reflns_limit_h_max 14
_diffrn_reflns_limit_h_min -13
_diffrn_reflns_limit_k_max 15
_diffrn_reflns_limit_k_min -15
_diffrn_reflns_limit_l_max 19
_diffrn_reflns_limit_l_min -9
_diffrn_reflns_number 17177
_diffrn_reflns_theta_full 30.55
_diffrn_reflns_theta_max 30.55
_diffrn_reflns_theta_min 1.69
_exptl_absorpt_coefficient_mu 0.088
_exptl_absorpt_correction_type none
_exptl_crystal_colour colourless
_exptl_crystal_density_diffrn 1.308
_exptl_crystal_density_method 'not measured'
_exptl_crystal_description prismatic
_exptl_crystal_F_000 560
_exptl_crystal_size_max 0.15
_exptl_crystal_size_mid 0.08
_exptl_crystal_size_min 0.04
_refine_diff_density_max 0.420
_refine_diff_density_min -0.247
_refine_ls_extinction_method none
_refine_ls_goodness_of_fit_ref 1.017
_refine_ls_hydrogen_treatment constr
_refine_ls_matrix_type full
_refine_ls_number_parameters 353
_refine_ls_number_reflns 8122
_refine_ls_number_restraints 0
_refine_ls_restrained_S_all 1.017
_refine_ls_R_factor_all 0.0985
_refine_ls_R_factor_gt 0.0573
_refine_ls_shift/su_max 0.000
_refine_ls_shift/su_mean 0.000
_refine_ls_structure_factor_coef Fsqd
_refine_ls_weighting_details 'calc w=1/[\s^2^(Fo^2^)+(0.0806P)^2^+0.2575P] where P=(Fo^2^+2Fc^2^)/3'
_refine_ls_weighting_scheme calc
_refine_ls_wR_factor_gt 0.1439
_refine_ls_wR_factor_ref 0.1655
_reflns_number_gt 5175
_reflns_number_total 8122
_reflns_threshold_expression I>2\s(I)
_cod_data_source_file lh5739sup1.cif
_cod_data_source_block I
_cod_database_code 2240244
_cod_database_fobs_code 2240244

loop_
_symmetry_equiv_pos_as_xyz
'x, y, z'
'-x, -y, -z'

loop_
_atom_site_type_symbol
_atom_site_label
_atom_site_fract_x
_atom_site_fract_y
_atom_site_fract_z
_atom_site_U_iso_or_equiv
_atom_site_adp_type
_atom_site_calc_flag
_atom_site_refinement_flags
_atom_site_occupancy
_atom_site_symmetry_multiplicity
N N1 0.55546(13) 0.19576(13) 0.30195(10) 0.0231(3) Uani d . 1 1
C C2 0.46867(17) 0.29324(17) 0.32893(12) 0.0268(3) Uani d . 1 1
H H2A 0.5193 0.3775 0.3954 0.032 Uiso calc R 1 1
H H2B 0.3853 0.2536 0.3460 0.032 Uiso calc R 1 1
C C3 0.42744(17) 0.32788(16) 0.23213(12) 0.0258(3) Uani d . 1 1
H H3A 0.5117 0.3735 0.2200 0.031 Uiso calc R 1 1
H H3B 0.3865 0.2416 0.1646 0.031 Uiso calc R 1 1
N N4 0.33030(13) 0.41522(13) 0.24463(11) 0.0258(3) Uani d . 1 1
C C10 0.69979(16) 0.26500(17) 0.31867(13) 0.0280(3) Uani d . 1 1
H H10A 0.7441 0.3071 0.3987 0.034 Uiso calc R 1 1
H H10B 0.7017 0.3390 0.2948 0.034 Uiso calc R 1 1
C C11 0.78117(16) 0.17145(16) 0.25636(13) 0.0263(3) Uani d . 1 1
C C12 0.74930(16) 0.11211(18) 0.14067(13) 0.0288(3) Uani d . 1 1
C C13 0.82640(18) 0.02915(19) 0.08148(15) 0.0350(4) Uani d . 1 1
H H13 0.8023 -0.0122 0.0028 0.042 Uiso calc R 1 1
C C14 0.93856(18) 0.0067(2) 0.13728(16) 0.0368(4) Uani d . 1 1
H H14 0.9915 -0.0497 0.0967 0.044 Uiso calc R 1 1
C C15 0.97344(18) 0.06622(19) 0.25181(16) 0.0350(4) Uani d . 1 1
H H15 1.0507 0.0515 0.2901 0.042 Uiso calc R 1 1
C C16 0.89474(17) 0.14765(18) 0.31045(14) 0.0312(4) Uani d . 1 1
H H16 0.9188 0.1880 0.3891 0.037 Uiso calc R 1 1
C C20 0.54425(17) 0.11170(17) 0.36403(13) 0.0268(3) Uani d . 1 1
H H20A 0.5551 0.1718 0.4434 0.032 Uiso calc R 1 1
H H20B 0.6192 0.0640 0.3576 0.032 Uiso calc R 1 1
C C21 0.40800(16) 0.00815(16) 0.32108(13) 0.0259(3) Uani d . 1 1
C C22 0.34574(17) -0.05756(17) 0.20764(14) 0.0296(3) Uani d . 1 1
C C23 0.22507(19) -0.15869(19) 0.16750(17) 0.0394(4) Uani d . 1 1
H H23 0.1832 -0.2018 0.0905 0.047 Uiso calc R 1 1
C C24 0.1654(2) -0.1970(2) 0.23937(19) 0.0457(5) Uani d . 1 1
H H24 0.0838 -0.2678 0.2113 0.055 Uiso calc R 1 1
C C25 0.2237(2) -0.1331(2) 0.35144(19) 0.0439(5) Uani d . 1 1
H H25 0.1822 -0.1592 0.4007 0.053 Uiso calc R 1 1
C C26 0.34370(18) -0.03025(19) 0.39182(16) 0.0338(4) Uani d . 1 1
H H26 0.3827 0.0149 0.4693 0.041 Uiso calc R 1 1
C C30 0.20423(18) 0.36075(19) 0.27170(17) 0.0364(4) Uani d . 1 1
H H30A 0.2235 0.3827 0.3516 0.044 Uiso calc R 1 1
H H30B 0.1767 0.2604 0.2293 0.044 Uiso calc R 1 1
C C31 0.08900(18) 0.41958(19) 0.24471(18) 0.0404(4) Uani d . 1 1
C C32 0.0497(2) 0.4116(2) 0.13898(18) 0.0453(5) Uani d . 1 1
C C33 -0.0650(2) 0.4543(2) 0.1098(2) 0.0613(7) Uani d . 1 1
H H33 -0.0926 0.4460 0.0368 0.074 Uiso calc R 1 1
C C34 -0.1378(2) 0.5087(2) 0.1875(3) 0.0637(7) Uani d . 1 1
H H34 -0.2174 0.5359 0.1672 0.076 Uiso calc R 1 1
C C35 -0.0980(2) 0.5243(2) 0.2931(3) 0.0603(7) Uani d . 1 1
H H35 -0.1472 0.5660 0.3467 0.072 Uiso calc R 1 1
C C36 0.0148(2) 0.4792(2) 0.3227(2) 0.0499(5) Uani d . 1 1
H H36 0.0416 0.4889 0.3962 0.060 Uiso calc R 1 1
C C40 0.39032(17) 0.55858(16) 0.32520(14) 0.0286(3) Uani d . 1 1
H H40A 0.4334 0.5613 0.3967 0.034 Uiso calc R 1 1
H H40B 0.3159 0.6066 0.3376 0.034 Uiso calc R 1 1
C C41 0.49612(16) 0.63311(16) 0.28855(13) 0.0247(3) Uani d . 1 1
C C42 0.62638(16) 0.70468(16) 0.35788(12) 0.0260(3) Uani d . 1 1
C C43 0.71949(16) 0.78163(17) 0.32493(13) 0.0284(3) Uani d . 1 1
C C44 0.68364(17) 0.78221(17) 0.22159(13) 0.0293(3) Uani d . 1 1
H H44 0.7473 0.8341 0.1998 0.035 Uiso calc R 1 1
C C45 0.55741(18) 0.70888(17) 0.15050(13) 0.0290(3) Uani d . 1 1
C C46 0.46489(17) 0.63763(17) 0.18737(13) 0.0277(3) Uani d . 1 1
H H46 0.3762 0.5900 0.1406 0.033 Uiso calc R 1 1
C C47 0.85585(19) 0.8554(2) 0.39565(15) 0.0385(4) Uani d . 1 1
H H47 0.9159 0.9059 0.3704 0.046 Uiso calc R 1 1
C C48 0.5214(2) 0.7027(2) 0.03654(14) 0.0406(4) Uani d . 1 1
H H48A 0.5719 0.7864 0.0368 0.061 Uiso calc R 1 1
H H48B 0.4226 0.6935 0.0152 0.061 Uiso calc R 1 1
H H48C 0.5462 0.6241 -0.0166 0.061 Uiso calc R 1 1
O O10 0.64008(13) 0.13999(14) 0.09024(10) 0.0368(3) Uani d . 1 1
H H10 0.6275 0.1024 0.0139 0.044 Uiso d R 1 1
O O20 0.40399(13) -0.02278(13) 0.13465(9) 0.0364(3) Uani d . 1 1
H H20 0.4684 0.0616 0.1734 0.044 Uiso d R 1 1
O O30 0.12438(17) 0.36127(17) 0.06209(13) 0.0586(4) Uani d . 1 1
H H30 0.2124 0.3804 0.1050 0.070 Uiso d R 1 1
O O40 0.66072(13) 0.69757(14) 0.45562(10) 0.0380(3) Uani d . 1 1
H H40 0.7520 0.7475 0.4859 0.046 Uiso d R 1 1
O O41 0.89821(14) 0.85675(16) 0.48535(11) 0.0491(4) Uani d . 1 1

loop_
_atom_site_aniso_label
_atom_site_aniso_U_11
_atom_site_aniso_U_22
_atom_site_aniso_U_33
_atom_site_aniso_U_12
_atom_site_aniso_U_13
_atom_site_aniso_U_23
N1 0.0239(6) 0.0241(6) 0.0259(6) 0.0070(5) 0.0077(5) 0.0144(5)
C2 0.0319(8) 0.0270(8) 0.0272(7) 0.0117(7) 0.0117(6) 0.0142(6)
C3 0.0303(8) 0.0247(8) 0.0257(7) 0.0085(6) 0.0090(6) 0.0128(6)
N4 0.0230(6) 0.0211(6) 0.0359(7) 0.0052(5) 0.0086(5) 0.0144(5)
C10 0.0237(8) 0.0273(8) 0.0306(8) 0.0022(6) 0.0043(6) 0.0125(6)
C11 0.0215(7) 0.0259(8) 0.0335(8) 0.0023(6) 0.0066(6) 0.0162(7)
C12 0.0231(8) 0.0338(9) 0.0340(8) 0.0060(7) 0.0087(6) 0.0189(7)
C13 0.0317(9) 0.0410(10) 0.0359(9) 0.0095(8) 0.0128(7) 0.0182(8)
C14 0.0283(9) 0.0389(10) 0.0515(10) 0.0116(8) 0.0183(8) 0.0235(9)
C15 0.0233(8) 0.0389(10) 0.0512(10) 0.0082(7) 0.0082(7) 0.0278(9)
C16 0.0243(8) 0.0341(9) 0.0363(8) 0.0027(7) 0.0034(6) 0.0193(7)
C20 0.0279(8) 0.0285(8) 0.0280(7) 0.0070(6) 0.0057(6) 0.0165(6)
C21 0.0248(8) 0.0242(8) 0.0342(8) 0.0090(6) 0.0088(6) 0.0165(6)
C22 0.0294(8) 0.0240(8) 0.0371(8) 0.0085(7) 0.0097(7) 0.0136(7)
C23 0.0314(9) 0.0274(9) 0.0484(10) 0.0037(7) 0.0034(8) 0.0088(8)
C24 0.0287(9) 0.0303(10) 0.0757(14) 0.0027(8) 0.0142(9) 0.0218(10)
C25 0.0371(10) 0.0409(11) 0.0705(14) 0.0126(9) 0.0256(10) 0.0352(10)
C26 0.0336(9) 0.0351(9) 0.0443(9) 0.0121(7) 0.0149(7) 0.0255(8)
C30 0.0277(9) 0.0319(9) 0.0552(11) 0.0045(7) 0.0136(8) 0.0242(8)
C31 0.0225(8) 0.0279(9) 0.0699(13) 0.0010(7) 0.0098(8) 0.0226(9)
C32 0.0336(10) 0.0280(10) 0.0612(12) 0.0057(8) 0.0007(9) 0.0106(9)
C33 0.0442(13) 0.0331(11) 0.0821(17) 0.0056(10) -0.0162(11) 0.0127(11)
C34 0.0277(10) 0.0339(12) 0.113(2) 0.0043(9) 0.0014(12) 0.0225(13)
C35 0.0338(11) 0.0353(11) 0.116(2) 0.0094(9) 0.0324(13) 0.0314(13)
C36 0.0362(11) 0.0367(11) 0.0832(15) 0.0069(9) 0.0258(10) 0.0292(11)
C40 0.0279(8) 0.0253(8) 0.0348(8) 0.0062(6) 0.0134(7) 0.0135(7)
C41 0.0255(7) 0.0207(7) 0.0305(7) 0.0079(6) 0.0109(6) 0.0114(6)
C42 0.0273(8) 0.0266(8) 0.0261(7) 0.0077(6) 0.0079(6) 0.0125(6)
C43 0.0243(8) 0.0284(8) 0.0317(8) 0.0038(6) 0.0058(6) 0.0134(7)
C44 0.0302(8) 0.0262(8) 0.0360(8) 0.0048(7) 0.0112(7) 0.0175(7)
C45 0.0336(9) 0.0260(8) 0.0300(8) 0.0092(7) 0.0077(6) 0.0140(6)
C46 0.0253(8) 0.0251(8) 0.0311(8) 0.0057(6) 0.0032(6) 0.0119(6)
C47 0.0283(9) 0.0394(10) 0.0428(10) -0.0015(8) 0.0034(7) 0.0184(8)
C48 0.0518(12) 0.0422(11) 0.0324(9) 0.0116(9) 0.0078(8) 0.0215(8)
O10 0.0338(7) 0.0523(8) 0.0295(6) 0.0177(6) 0.0082(5) 0.0200(6)
O20 0.0418(7) 0.0324(7) 0.0269(6) 0.0004(6) 0.0070(5) 0.0086(5)
O30 0.0575(10) 0.0587(10) 0.0500(9) 0.0222(8) -0.0007(7) 0.0155(8)
O40 0.0342(7) 0.0497(8) 0.0323(6) 0.0037(6) 0.0048(5) 0.0235(6)
O41 0.0367(7) 0.0579(9) 0.0432(8) -0.0025(7) -0.0056(6) 0.0230(7)

loop_
_atom_type_symbol
_atom_type_description
_atom_type_scat_dispersion_real
_atom_type_scat_dispersion_imag
_atom_type_scat_source
C C 0.0033 0.0016 'International Tables Vol C Tables 4.2.6.8 and 6.1.1.4'
H H 0.0000 0.0000 'International Tables Vol C Tables 4.2.6.8 and 6.1.1.4'
N N 0.0061 0.0033 'International Tables Vol C Tables 4.2.6.8 and 6.1.1.4'
O O 0.0106 0.0060 'International Tables Vol C Tables 4.2.6.8 and 6.1.1.4'

loop_
_geom_angle_atom_site_label_1
_geom_angle_atom_site_label_2
_geom_angle_atom_site_label_3
_geom_angle
C2 N1 C10 111.44(12)
C2 N1 C20 112.03(12)
C10 N1 C20 111.35(12)
N1 C2 C3 110.69(12)
N1 C2 H2A 109.5
C3 C2 H2A 109.5
N1 C2 H2B 109.5
C3 C2 H2B 109.5
H2A C2 H2B 108.1
N4 C3 C2 116.14(12)
N4 C3 H3A 108.3
C2 C3 H3A 108.3
N4 C3 H3B 108.3
C2 C3 H3B 108.3
H3A C3 H3B 107.4
C3 N4 C40 114.03(13)
C3 N4 C30 112.54(12)
C40 N4 C30 109.74(13)
N1 C10 C11 113.43(13)
N1 C10 H10A 108.9
C11 C10 H10A 108.9
N1 C10 H10B 108.9
C11 C10 H10B 108.9
H10A C10 H10B 107.7
C16 C11 C12 117.97(15)
C16 C11 C10 121.94(15)
C12 C11 C10 119.96(14)
O10 C12 C13 122.45(15)
O10 C12 C11 116.65(15)
C13 C12 C11 120.90(15)
C14 C13 C12 119.98(16)
C14 C13 H13 120.0
C12 C13 H13 120.0
C15 C14 C13 120.14(17)
C15 C14 H14 119.9
C13 C14 H14 119.9
C14 C15 C16 119.55(16)
C14 C15 H15 120.2
C16 C15 H15 120.2
C15 C16 C11 121.45(16)
C15 C16 H16 119.3
C11 C16 H16 119.3
N1 C20 C21 111.67(12)
N1 C20 H20A 109.3
C21 C20 H20A 109.3
N1 C20 H20B 109.3
C21 C20 H20B 109.3
H20A C20 H20B 107.9
C26 C21 C22 117.90(16)
C26 C21 C20 121.25(15)
C22 C21 C20 120.77(14)
O20 C22 C23 119.00(16)
O20 C22 C21 120.26(15)
C23 C22 C21 120.74(17)
C24 C23 C22 120.06(18)
C24 C23 H23 120.0
C22 C23 H23 120.0
C25 C24 C23 120.42(18)
C25 C24 H24 119.8
C23 C24 H24 119.8
C24 C25 C26 119.46(18)
C24 C25 H25 120.3
C26 C25 H25 120.3
C25 C26 C21 121.40(18)
C25 C26 H26 119.3
C21 C26 H26 119.3
N4 C30 C31 111.34(14)
N4 C30 H30A 109.4
C31 C30 H30A 109.4
N4 C30 H30B 109.4
C31 C30 H30B 109.4
H30A C30 H30B 108.0
C32 C31 C36 118.15(19)
C32 C31 C30 120.33(18)
C36 C31 C30 121.5(2)
O30 C32 C33 119.1(2)
O30 C32 C31 120.03(18)
C33 C32 C31 120.9(2)
C34 C33 C32 119.3(3)
C34 C33 H33 120.3
C32 C33 H33 120.3
C35 C34 C33 121.2(2)
C35 C34 H34 119.4
C33 C34 H34 119.4
C34 C35 C36 119.9(2)
C34 C35 H35 120.0
C36 C35 H35 120.0
C35 C36 C31 120.4(2)
C35 C36 H36 119.8
C31 C36 H36 119.8
N4 C40 C41 113.41(13)
N4 C40 H40A 108.9
C41 C40 H40A 108.9
N4 C40 H40B 108.9
C41 C40 H40B 108.9
H40A C40 H40B 107.7
C46 C41 C42 118.20(14)
C46 C41 C40 120.76(14)
C42 C41 C40 120.98(14)
O40 C42 C41 119.10(14)
O40 C42 C43 121.17(14)
C41 C42 C43 119.73(14)
C44 C43 C42 119.95(15)
C44 C43 C47 119.64(15)
C42 C43 C47 120.34(15)
C45 C44 C43 121.23(15)
C45 C44 H44 119.4
C43 C44 H44 119.4
C44 C45 C46 117.50(15)
C44 C45 C48 121.42(16)
C46 C45 C48 121.06(16)
C41 C46 C45 123.31(15)
C41 C46 H46 118.3
C45 C46 H46 118.3
O41 C47 C43 124.37(17)
O41 C47 H47 117.8
C43 C47 H47 117.8
C45 C48 H48A 109.5
C45 C48 H48B 109.5
H48A C48 H48B 109.5
C45 C48 H48C 109.5
H48A C48 H48C 109.5
H48B C48 H48C 109.5
C12 O10 H10 112.6
C22 O20 H20 109.6
C32 O30 H30 103.6
C42 O40 H40 104.9

loop_
_geom_bond_atom_site_label_1
_geom_bond_atom_site_label_2
_geom_bond_distance
N1 C2 1.471(2)
N1 C10 1.478(2)
N1 C20 1.4828(19)
C2 C3 1.528(2)
C2 H2A 0.9900
C2 H2B 0.9900
C3 N4 1.471(2)
C3 H3A 0.9900
C3 H3B 0.9900
N4 C40 1.476(2)
N4 C30 1.483(2)
C10 C11 1.500(2)
C10 H10A 0.9900
C10 H10B 0.9900
C11 C16 1.395(2)
C11 C12 1.397(2)
C12 O10 1.361(2)
C12 C13 1.389(2)
C13 C14 1.387(3)
C13 H13 0.9500
C14 C15 1.383(3)
C14 H14 0.9500
C15 C16 1.389(2)
C15 H15 0.9500
C16 H16 0.9500
C20 C21 1.509(2)
C20 H20A 0.9900
C20 H20B 0.9900
C21 C26 1.393(2)
C21 C22 1.401(2)
C22 O20 1.369(2)
C22 C23 1.385(2)
C23 C24 1.382(3)
C23 H23 0.9500
C24 C25 1.377(3)
C24 H24 0.9500
C25 C26 1.390(3)
C25 H25 0.9500
C26 H26 0.9500
C30 C31 1.497(3)
C30 H30A 0.9900
C30 H30B 0.9900
C31 C32 1.392(3)
C31 C36 1.398(3)
C32 O30 1.370(3)
C32 C33 1.390(3)
C33 C34 1.372(4)
C33 H33 0.9500
C34 C35 1.361(4)
C34 H34 0.9500
C35 C36 1.392(3)
C35 H35 0.9500
C36 H36 0.9500
C40 C41 1.507(2)
C40 H40A 0.9900
C40 H40B 0.9900
C41 C46 1.384(2)
C41 C42 1.400(2)
C42 O40 1.3556(18)
C42 C43 1.407(2)
C43 C44 1.397(2)
C43 C47 1.456(2)
C44 C45 1.380(2)
C44 H44 0.9500
C45 C46 1.400(2)
C45 C48 1.505(2)
C46 H46 0.9500
C47 O41 1.222(2)
C47 H47 0.9500
C48 H48A 0.9800
C48 H48B 0.9800
C48 H48C 0.9800
O10 H10 0.9269
O20 H20 0.9386
O30 H30 0.9332
O40 H40 0.9349

loop_
_geom_hbond_atom_site_label_D
_geom_hbond_atom_site_label_H
_geom_hbond_atom_site_label_A
_geom_hbond_site_symmetry_A
_geom_hbond_distance_DH
_geom_hbond_distance_HA
_geom_hbond_distance_DA
_geom_hbond_angle_DHA
O10 H10 O20 2_655 0.93 1.80 2.7230(16) 177.0
O20 H20 N1 . 0.94 1.75 2.5928(17) 147.5
O20 H20 O10 . 0.94 2.43 3.0362(19) 122.0
O30 H30 N4 . 0.93 1.94 2.784(2) 149.3
O40 H40 O41 . 0.93 1.76 2.6146(19) 151.2

loop_
_geom_torsion_atom_site_label_1
_geom_torsion_atom_site_label_2
_geom_torsion_atom_site_label_3
_geom_torsion_atom_site_label_4
_geom_torsion
C10 N1 C2 C3 81.42(15)
C20 N1 C2 C3 -153.07(13)
N1 C2 C3 N4 174.78(13)
C2 C3 N4 C40 72.09(17)
C2 C3 N4 C30 -53.74(18)
C2 N1 C10 C11 -159.44(12)
C20 N1 C10 C11 74.67(16)
N1 C10 C11 C16 -117.78(16)
N1 C10 C11 C12 66.33(19)
C16 C11 C12 O10 -178.35(15)
C10 C11 C12 O10 -2.3(2)
C16 C11 C12 C13 1.6(2)
C10 C11 C12 C13 177.67(15)
O10 C12 C13 C14 178.56(17)
C11 C12 C13 C14 -1.4(3)
C12 C13 C14 C15 0.3(3)
C13 C14 C15 C16 0.5(3)
C14 C15 C16 C11 -0.3(3)
C12 C11 C16 C15 -0.8(2)
C10 C11 C16 C15 -176.73(15)
C2 N1 C20 C21 72.32(16)
C10 N1 C20 C21 -162.11(13)
N1 C20 C21 C26 -146.22(15)
N1 C20 C21 C22 37.1(2)
C26 C21 C22 O20 179.39(15)
C20 C21 C22 O20 -3.8(2)
C26 C21 C22 C23 -0.9(2)
C20 C21 C22 C23 175.91(16)
O20 C22 C23 C24 179.02(16)
C21 C22 C23 C24 -0.7(3)
C22 C23 C24 C25 1.4(3)
C23 C24 C25 C26 -0.4(3)
C24 C25 C26 C21 -1.2(3)
C22 C21 C26 C25 1.8(2)
C20 C21 C26 C25 -174.92(16)
C3 N4 C30 C31 -159.71(15)
C40 N4 C30 C31 72.17(19)
N4 C30 C31 C32 54.0(2)
N4 C30 C31 C36 -128.35(18)
C36 C31 C32 O30 176.19(18)
C30 C31 C32 O30 -6.1(3)
C36 C31 C32 C33 -3.7(3)
C30 C31 C32 C33 174.00(18)
O30 C32 C33 C34 -178.0(2)
C31 C32 C33 C34 1.9(3)
C32 C33 C34 C35 1.5(3)
C33 C34 C35 C36 -2.9(3)
C34 C35 C36 C31 1.0(3)
C32 C31 C36 C35 2.3(3)
C30 C31 C36 C35 -175.38(17)
C3 N4 C40 C41 67.55(17)
C30 N4 C40 C41 -165.16(14)
N4 C40 C41 C46 54.7(2)
N4 C40 C41 C42 -128.20(16)
C46 C41 C42 O40 -177.66(14)
C40 C41 C42 O40 5.2(2)
C46 C41 C42 C43 1.9(2)
C40 C41 C42 C43 -175.28(15)
O40 C42 C43 C44 177.11(15)
C41 C42 C43 C44 -2.4(2)
O40 C42 C43 C47 0.2(3)
C41 C42 C43 C47 -179.35(16)
C42 C43 C44 C45 0.3(3)
C47 C43 C44 C45 177.31(17)
C43 C44 C45 C46 2.1(2)
C43 C44 C45 C48 -176.43(16)
C42 C41 C46 C45 0.7(2)
C40 C41 C46 C45 177.87(15)
C44 C45 C46 C41 -2.7(3)
C48 C45 C46 C41 175.86(16)
C44 C43 C47 O41 -177.20(19)
C42 C43 C47 O41 -0.3(3)
